data_7246787
loop_
_publ_author_name
'Prashanth, Jupally'
'Surov, Artem O.'
'Drozd, Ksenia V.'
'Perlovich, German L.'
'Balasubramanian, Sridhar'

_publ_section_title
;
 Polymorphs, cocrystal and hydrate of nilutamide
;
_journal_issue 24
_journal_name_full CrystEngComm
_journal_page_first 3501
_journal_page_last 3513
_journal_paper_doi 10.1039/D3CE00328K
_journal_volume 25
_journal_year 2023
_chemical_formula_moiety 'C12 H10 F3 N3 O4'
_chemical_formula_sum 'C12 H10 F3 N3 O4'
_chemical_formula_weight 317.23
_chemical_name_common 'Nilutamide- Form V'
_space_group_crystal_system monoclinic
_space_group_IT_number 14
_space_group_name_Hall '-P 2yn'
_space_group_name_H-M_alt 'P 1 21/n 1'
_atom_sites_solution_hydrogens mixed
_audit_creation_method SHELXL-2019/2
_audit_update_record
;
2023-03-28 deposited with the CCDC.	2023-05-12 downloaded from the CCDC.
;
_cell_angle_alpha 90
_cell_angle_beta 94.633(2)
_cell_angle_gamma 90
_cell_formula_units_Z 8
_cell_length_a 7.1966(5)
_cell_length_b 16.2038(12)
_cell_length_c 22.6209(15)
_cell_measurement_reflns_used 3913
_cell_measurement_temperature 100(2)
_cell_measurement_theta_max 25.99
_cell_measurement_theta_min 2.20
_cell_volume 2629.3(3)
_computing_cell_refinement '<i>SAINT</i> (Bruker, 2016)'
_computing_data_collection '<i>APEX3</i> (Bruker, 2016)'
_computing_data_reduction 'Bruker SAINT'
_computing_molecular_graphics 'Bruker SHELXTL'
_computing_publication_material 'Bruker SHELXTL'
_computing_structure_refinement 'SHELXL-2018/3 (Sheldrick, 2018)'
_computing_structure_solution 'SHELXT 2018/2 (Sheldrick, 2018)'
_diffrn_ambient_temperature 100(2)
_diffrn_measured_fraction_theta_full 0.999
_diffrn_measured_fraction_theta_max 0.999
_diffrn_measurement_device_type 'Bruker D8 QUEST PHOTON-100'
_diffrn_measurement_method '\w and \f'
_diffrn_radiation_type MoK\a
_diffrn_radiation_wavelength 0.71073
_diffrn_reflns_av_R_equivalents 0.0720
_diffrn_reflns_av_unetI/netI 0.0776
_diffrn_reflns_Laue_measured_fraction_full 0.999
_diffrn_reflns_Laue_measured_fraction_max 0.999
_diffrn_reflns_limit_h_max 8
_diffrn_reflns_limit_h_min -6
_diffrn_reflns_limit_k_max 20
_diffrn_reflns_limit_k_min -19
_diffrn_reflns_limit_l_max 28
_diffrn_reflns_limit_l_min -26
_diffrn_reflns_number 26240
_diffrn_reflns_point_group_measured_fraction_full 0.999
_diffrn_reflns_point_group_measured_fraction_max 0.999
_diffrn_reflns_theta_full 25.242
_diffrn_reflns_theta_max 26.249
_diffrn_reflns_theta_min 2.201
_exptl_absorpt_coefficient_mu 0.148
_exptl_absorpt_correction_T_max 0.7459
_exptl_absorpt_correction_T_min 0.6351
_exptl_absorpt_correction_type multi-scan
_exptl_absorpt_process_details
;
 SADABS 2016/2: Krause, L., Herbst-Irmer, R., Sheldrick G.M. & Stalke D.,
 J. Appl. Cryst. 48 (2015) 3-10
;
_exptl_crystal_colour colourless
_exptl_crystal_density_diffrn 1.603
_exptl_crystal_description plate
_exptl_crystal_F_000 1296
_exptl_crystal_size_max 0.180
_exptl_crystal_size_mid 0.120
_exptl_crystal_size_min 0.090
_refine_diff_density_max 0.251
_refine_diff_density_min -0.319
_refine_diff_density_rms 0.058
_refine_ls_extinction_method none
_refine_ls_goodness_of_fit_ref 1.001
_refine_ls_hydrogen_treatment mixed
_refine_ls_matrix_type full
_refine_ls_number_parameters 409
_refine_ls_number_reflns 5290
_refine_ls_number_restraints 0
_refine_ls_restrained_S_all 1.001
_refine_ls_R_factor_all 0.1122
_refine_ls_R_factor_gt 0.0440
_refine_ls_shift/su_max 0.001
_refine_ls_shift/su_mean 0.000
_refine_ls_structure_factor_coef Fsqd
_refine_ls_weighting_details 'w=1/[\s^2^(Fo^2^)+(0.0450P)^2^+0.2250P] where P=(Fo^2^+2Fc^2^)/3'
_refine_ls_weighting_scheme calc
_refine_ls_wR_factor_gt 0.0851
_refine_ls_wR_factor_ref 0.1070
_reflns_Friedel_coverage 0.000
_reflns_number_gt 3029
_reflns_number_total 5290
_reflns_threshold_expression 'I > 2\s(I)'
_cod_data_source_file d3ce00328k2.cif
_cod_data_source_block KB391_0m
_cod_depositor_comments 'Adding full bibliography for 7246786--7246789.cif.'
_cod_original_sg_symbol_H-M 'P 21/n'
_cod_database_code 7246787
_shelx_shelxl_version_number 2019/2
_shelx_space_group_comment
;
The symmetry employed for this shelxl refinement is uniquely defined
by the following loop, which should always be used as a source of
symmetry information in preference to the above space-group names.
They are only intended as comments.
;
_shelx_estimated_absorpt_t_min 0.974
_shelx_estimated_absorpt_t_max 0.987

loop_
_space_group_symop_operation_xyz
'x, y, z'
'-x+1/2, y+1/2, -z+1/2'
'-x, -y, -z'
'x-1/2, -y-1/2, z-1/2'

loop_
_atom_site_label
_atom_site_type_symbol
_atom_site_fract_x
_atom_site_fract_y
_atom_site_fract_z
_atom_site_U_iso_or_equiv
_atom_site_adp_type
_atom_site_occupancy
_atom_site_site_symmetry_order
_atom_site_calc_flag
_atom_site_refinement_flags_posn
_atom_site_refinement_flags_adp
_atom_site_refinement_flags_occupancy
_atom_site_disorder_assembly
_atom_site_disorder_group
C1A C 0.7759(3) 0.77773(14) 0.63054(10) 0.0192(5) Uani 1 1 d . . . . .
C2A C 0.8054(3) 0.82075(15) 0.57920(10) 0.0213(6) Uani 1 1 d . . . . .
H2A H 0.810095 0.879340 0.579587 0.026 Uiso 1 1 calc R U . . .
C3A C 0.8279(3) 0.77791(15) 0.52738(10) 0.0228(6) Uani 1 1 d . . . . .
H3A H 0.851820 0.806950 0.492307 0.027 Uiso 1 1 calc R U . . .
C4A C 0.8157(3) 0.69297(14) 0.52670(10) 0.0212(6) Uani 1 1 d . . . . .
C5A C 0.7879(3) 0.64840(14) 0.57774(10) 0.0202(5) Uani 1 1 d . . . . .
C6A C 0.7693(3) 0.69164(14) 0.62985(10) 0.0190(5) Uani 1 1 d . . . . .
H6A H 0.751916 0.662406 0.665390 0.023 Uiso 1 1 calc R U . . .
C7A C 0.7909(3) 0.55579(15) 0.58086(11) 0.0246(6) Uani 1 1 d . . . . .
C8A C 0.6639(3) 0.79119(14) 0.73188(10) 0.0187(5) Uani 1 1 d . . . . .
C9A C 0.6729(3) 0.85718(14) 0.77940(10) 0.0217(6) Uani 1 1 d . . . . .
C10A C 0.8473(3) 0.89616(14) 0.70083(11) 0.0210(6) Uani 1 1 d . . . . .
C11A C 0.7678(3) 0.82442(14) 0.83690(10) 0.0238(6) Uani 1 1 d . . . . .
H11A H 0.695628 0.778163 0.851013 0.036 Uiso 1 1 calc R U . . .
H11B H 0.775498 0.868377 0.866758 0.036 Uiso 1 1 calc R U . . .
H11C H 0.893713 0.805541 0.830124 0.036 Uiso 1 1 calc R U . . .
C12A C 0.4737(3) 0.88690(15) 0.78601(11) 0.0258(6) Uani 1 1 d . . . . .
H12A H 0.421491 0.910428 0.748352 0.039 Uiso 1 1 calc R U . . .
H12B H 0.475155 0.929093 0.817085 0.039 Uiso 1 1 calc R U . . .
H12C H 0.396805 0.840194 0.796835 0.039 Uiso 1 1 calc R U . . .
N1A N 0.8280(3) 0.65216(13) 0.46904(9) 0.0277(5) Uani 1 1 d . . . . .
N2A N 0.7531(2) 0.82118(11) 0.68404(8) 0.0178(4) Uani 1 1 d . . . . .
N3A N 0.7881(3) 0.91948(13) 0.75299(9) 0.0216(5) Uani 1 1 d . . . . .
H3AA H 0.856(3) 0.9538(16) 0.7734(11) 0.033(8) Uiso 1 1 d . . . . .
O1A O 0.9434(2) 0.67903(11) 0.43677(7) 0.0352(5) Uani 1 1 d . . . . .
O2A O 0.7203(2) 0.59490(11) 0.45598(8) 0.0369(5) Uani 1 1 d . . . . .
O3A O 0.5865(2) 0.72499(10) 0.73487(7) 0.0238(4) Uani 1 1 d . . . . .
O4A O 0.9595(2) 0.93036(9) 0.67136(7) 0.0259(4) Uani 1 1 d . . . . .
F1A F 0.92422(18) 0.52305(8) 0.55001(6) 0.0327(4) Uani 1 1 d . . . . .
F2A F 0.63047(18) 0.51971(8) 0.56158(6) 0.0313(4) Uani 1 1 d . . . . .
F3A F 0.82834(19) 0.53030(8) 0.63728(6) 0.0320(4) Uani 1 1 d . . . . .
C1B C 1.2293(3) 1.18236(14) 0.86320(10) 0.0194(5) Uani 1 1 d . . . . .
C2B C 1.2090(3) 1.13192(14) 0.91200(10) 0.0225(6) Uani 1 1 d . . . . .
H2B H 1.213799 1.073607 0.908090 0.027 Uiso 1 1 calc R U . . .
C3B C 1.1817(3) 1.16743(15) 0.96651(11) 0.0239(6) Uani 1 1 d . . . . .
H3B H 1.162520 1.133530 0.999739 0.029 Uiso 1 1 calc R U . . .
C4B C 1.1825(3) 1.25214(15) 0.97209(10) 0.0230(6) Uani 1 1 d . . . . .
C5B C 1.2052(3) 1.30357(14) 0.92409(11) 0.0214(6) Uani 1 1 d . . . . .
C6B C 1.2275(3) 1.26773(14) 0.86926(10) 0.0207(6) Uani 1 1 d . . . . .
H6B H 1.241717 1.301786 0.835738 0.025 Uiso 1 1 calc R U . . .
C7B C 1.1941(3) 1.39623(15) 0.92808(11) 0.0274(6) Uani 1 1 d . . . . .
C8B C 1.3343(3) 1.18280(14) 0.76042(10) 0.0192(5) Uani 1 1 d . . . . .
C9B C 1.3133(3) 1.12423(13) 0.70776(10) 0.0207(6) Uani 1 1 d . . . . .
C10B C 1.1499(3) 1.07434(14) 0.78599(11) 0.0210(6) Uani 1 1 d . . . . .
C11B C 1.5072(3) 1.09455(15) 0.69465(12) 0.0291(6) Uani 1 1 d . . . . .
H11D H 1.496017 1.054612 0.662021 0.044 Uiso 1 1 calc R U . . .
H11E H 1.568114 1.068237 0.730108 0.044 Uiso 1 1 calc R U . . .
H11F H 1.581891 1.141742 0.683414 0.044 Uiso 1 1 calc R U . . .
C12B C 1.2120(3) 1.16592(15) 0.65388(10) 0.0274(6) Uani 1 1 d . . . . .
H12D H 1.284654 1.213520 0.642175 0.041 Uiso 1 1 calc R U . . .
H12E H 1.088843 1.184478 0.663916 0.041 Uiso 1 1 calc R U . . .
H12F H 1.197561 1.126543 0.620947 0.041 Uiso 1 1 calc R U . . .
N1B N 1.1620(3) 1.28612(13) 1.03171(9) 0.0288(5) Uani 1 1 d . . . . .
N2B N 1.2491(2) 1.14626(11) 0.80689(8) 0.0184(4) Uani 1 1 d . . . . .
N3B N 1.1992(3) 1.05937(13) 0.73124(10) 0.0228(5) Uani 1 1 d . . . . .
H3BA H 1.141(3) 1.0258(15) 0.7103(11) 0.029(8) Uiso 1 1 d . . . . .
O1B O 1.0315(2) 1.25991(11) 1.05805(7) 0.0356(5) Uani 1 1 d . . . . .
O2B O 1.2766(3) 1.33687(11) 1.05132(8) 0.0383(5) Uani 1 1 d . . . . .
O3B O 1.4151(2) 1.24846(9) 0.76161(7) 0.0240(4) Uani 1 1 d . . . . .
O4B O 1.0430(2) 1.03623(10) 0.81460(7) 0.0265(4) Uani 1 1 d . . . . .
F1B F 1.06128(18) 1.42122(8) 0.96258(6) 0.0344(4) Uani 1 1 d . . . . .
F2B F 1.35275(19) 1.43202(8) 0.94941(6) 0.0343(4) Uani 1 1 d . . . . .
F3B F 1.1509(2) 1.42979(8) 0.87447(6) 0.0369(4) Uani 1 1 d . . . . .

loop_
_atom_site_aniso_label
_atom_site_aniso_U_11
_atom_site_aniso_U_22
_atom_site_aniso_U_33
_atom_site_aniso_U_23
_atom_site_aniso_U_13
_atom_site_aniso_U_12
C1A 0.0134(12) 0.0229(14) 0.0210(14) -0.0024(11) 0.0005(10) -0.0010(10)
C2A 0.0172(13) 0.0231(14) 0.0232(15) -0.0014(11) -0.0015(11) -0.0004(10)
C3A 0.0164(13) 0.0320(16) 0.0201(14) 0.0048(12) 0.0014(11) -0.0022(11)
C4A 0.0158(13) 0.0279(15) 0.0203(15) -0.0036(11) 0.0032(11) -0.0003(10)
C5A 0.0126(12) 0.0235(14) 0.0247(15) -0.0018(11) 0.0015(11) 0.0003(10)
C6A 0.0132(12) 0.0236(14) 0.0201(14) 0.0012(11) 0.0017(10) 0.0004(10)
C7A 0.0197(14) 0.0299(15) 0.0252(16) -0.0020(12) 0.0070(12) 0.0024(11)
C8A 0.0129(12) 0.0209(14) 0.0221(14) 0.0016(11) 0.0001(11) 0.0025(10)
C9A 0.0195(13) 0.0205(13) 0.0256(15) 0.0009(11) 0.0042(11) -0.0007(10)
C10A 0.0189(13) 0.0200(14) 0.0236(15) -0.0017(11) 0.0000(11) 0.0017(11)
C11A 0.0245(14) 0.0233(14) 0.0237(15) -0.0002(11) 0.0022(11) -0.0007(11)
C12A 0.0219(14) 0.0267(14) 0.0288(15) -0.0031(12) 0.0029(12) 0.0009(11)
N1A 0.0280(12) 0.0332(13) 0.0219(13) -0.0043(10) 0.0017(10) 0.0029(10)
N2A 0.0182(10) 0.0179(11) 0.0177(11) -0.0022(9) 0.0040(9) -0.0011(8)
N3A 0.0237(12) 0.0204(12) 0.0208(13) -0.0023(9) 0.0032(10) -0.0059(9)
O1A 0.0404(11) 0.0425(12) 0.0249(11) 0.0000(9) 0.0152(9) -0.0014(9)
O2A 0.0377(11) 0.0409(12) 0.0322(11) -0.0144(9) 0.0023(9) -0.0096(9)
O3A 0.0228(9) 0.0241(10) 0.0252(10) -0.0031(7) 0.0056(7) -0.0051(8)
O4A 0.0268(10) 0.0260(10) 0.0258(10) -0.0014(8) 0.0079(8) -0.0085(8)
F1A 0.0271(8) 0.0321(8) 0.0403(9) -0.0085(7) 0.0118(7) 0.0059(6)
F2A 0.0271(8) 0.0264(8) 0.0412(9) -0.0085(7) 0.0065(7) -0.0055(6)
F3A 0.0415(9) 0.0236(8) 0.0312(9) 0.0026(7) 0.0044(7) 0.0051(6)
C1B 0.0137(12) 0.0227(14) 0.0217(14) -0.0008(11) -0.0002(10) -0.0008(10)
C2B 0.0161(13) 0.0242(14) 0.0266(16) 0.0013(11) -0.0017(11) -0.0015(10)
C3B 0.0167(13) 0.0318(16) 0.0233(15) 0.0050(12) 0.0025(11) -0.0007(11)
C4B 0.0156(13) 0.0343(16) 0.0191(14) -0.0028(12) 0.0007(11) -0.0004(11)
C5B 0.0135(12) 0.0261(14) 0.0244(15) -0.0019(11) -0.0003(11) -0.0006(10)
C6B 0.0147(12) 0.0255(15) 0.0220(15) 0.0020(11) 0.0018(11) 0.0005(10)
C7B 0.0275(16) 0.0309(16) 0.0241(15) -0.0005(12) 0.0042(13) 0.0024(12)
C8B 0.0136(12) 0.0210(14) 0.0231(14) 0.0016(11) 0.0018(11) 0.0032(11)
C9B 0.0193(13) 0.0175(13) 0.0257(15) -0.0014(11) 0.0053(11) -0.0028(10)
C10B 0.0188(13) 0.0205(14) 0.0236(15) -0.0008(11) 0.0005(11) 0.0011(11)
C11B 0.0246(14) 0.0253(15) 0.0386(17) -0.0050(12) 0.0097(12) -0.0012(11)
C12B 0.0277(15) 0.0293(15) 0.0251(15) 0.0002(12) 0.0016(12) -0.0001(11)
N1B 0.0265(13) 0.0383(14) 0.0213(13) -0.0008(11) 0.0009(11) 0.0068(11)
N2B 0.0175(11) 0.0193(11) 0.0187(11) -0.0011(9) 0.0028(9) -0.0026(8)
N3B 0.0228(12) 0.0208(12) 0.0250(13) -0.0054(10) 0.0040(10) -0.0063(9)
O1B 0.0266(10) 0.0554(13) 0.0256(10) 0.0046(9) 0.0072(8) 0.0042(9)
O2B 0.0401(12) 0.0433(12) 0.0309(11) -0.0104(9) -0.0002(9) -0.0059(9)
O3B 0.0248(9) 0.0207(10) 0.0269(10) -0.0005(7) 0.0056(8) -0.0051(8)
O4B 0.0275(10) 0.0272(10) 0.0257(10) 0.0005(8) 0.0069(8) -0.0088(8)
F1B 0.0305(8) 0.0356(9) 0.0383(9) -0.0089(7) 0.0094(7) 0.0081(7)
F2B 0.0305(9) 0.0304(8) 0.0423(10) -0.0091(7) 0.0051(7) -0.0043(7)
F3B 0.0520(10) 0.0281(8) 0.0302(9) 0.0010(7) 0.0014(7) 0.0088(7)

loop_
_atom_type_symbol
_atom_type_description
_atom_type_scat_dispersion_real
_atom_type_scat_dispersion_imag
_atom_type_scat_source
C C 0.0033 0.0016 'International Tables Vol C Tables 4.2.6.8 and 6.1.1.4'
H H 0.0000 0.0000 'International Tables Vol C Tables 4.2.6.8 and 6.1.1.4'
N N 0.0061 0.0033 'International Tables Vol C Tables 4.2.6.8 and 6.1.1.4'
O O 0.0106 0.0060 'International Tables Vol C Tables 4.2.6.8 and 6.1.1.4'
F F 0.0171 0.0103 'International Tables Vol C Tables 4.2.6.8 and 6.1.1.4'

loop_
_geom_angle_atom_site_label_1
_geom_angle_atom_site_label_2
_geom_angle_atom_site_label_3
_geom_angle
_geom_angle_site_symmetry_1
_geom_angle_site_symmetry_3
_geom_angle_publ_flag
C2A C1A C6A 120.1(2) . . ?
C2A C1A N2A 120.0(2) . . ?
C6A C1A N2A 119.9(2) . . ?
C3A C2A C1A 119.6(2) . . ?
C3A C2A H2A 120.2 . . ?
C1A C2A H2A 120.2 . . ?
C4A C3A C2A 119.9(2) . . ?
C4A C3A H3A 120.0 . . ?
C2A C3A H3A 120.0 . . ?
C3A C4A C5A 121.5(2) . . ?
C3A C4A N1A 116.7(2) . . ?
C5A C4A N1A 121.7(2) . . ?
C6A C5A C4A 118.3(2) . . ?
C6A C5A C7A 117.8(2) . . ?
C4A C5A C7A 123.8(2) . . ?
C5A C6A C1A 120.6(2) . . ?
C5A C6A H6A 119.7 . . ?
C1A C6A H6A 119.7 . . ?
F2A C7A F1A 107.04(19) . . ?
F2A C7A F3A 106.04(19) . . ?
F1A C7A F3A 105.96(18) . . ?
F2A C7A C5A 114.40(19) . . ?
F1A C7A C5A 112.28(19) . . ?
F3A C7A C5A 110.6(2) . . ?
O3A C8A N2A 126.6(2) . . ?
O3A C8A C9A 125.3(2) . . ?
N2A C8A C9A 108.06(19) . . ?
N3A C9A C8A 100.98(18) . . ?
N3A C9A C11A 111.15(19) . . ?
C8A C9A C11A 110.64(19) . . ?
N3A C9A C12A 112.87(19) . . ?
C8A C9A C12A 107.75(19) . . ?
C11A C9A C12A 112.77(19) . . ?
O4A C10A N3A 128.6(2) . . ?
O4A C10A N2A 124.2(2) . . ?
N3A C10A N2A 107.2(2) . . ?
C9A C11A H11A 109.5 . . ?
C9A C11A H11B 109.5 . . ?
H11A C11A H11B 109.5 . . ?
C9A C11A H11C 109.5 . . ?
H11A C11A H11C 109.5 . . ?
H11B C11A H11C 109.5 . . ?
C9A C12A H12A 109.5 . . ?
C9A C12A H12B 109.5 . . ?
H12A C12A H12B 109.5 . . ?
C9A C12A H12C 109.5 . . ?
H12A C12A H12C 109.5 . . ?
H12B C12A H12C 109.5 . . ?
O1A N1A O2A 124.6(2) . . ?
O1A N1A C4A 117.3(2) . . ?
O2A N1A C4A 118.1(2) . . ?
C8A N2A C1A 125.61(18) . . ?
C8A N2A C10A 109.23(18) . . ?
C1A N2A C10A 124.29(18) . . ?
C10A N3A C9A 113.3(2) . . ?
C10A N3A H3AA 117.0(17) . . ?
C9A N3A H3AA 123.2(17) . . ?
C6B C1B C2B 120.3(2) . . ?
C6B C1B N2B 120.1(2) . . ?
C2B C1B N2B 119.7(2) . . ?
C3B C2B C1B 119.5(2) . . ?
C3B C2B H2B 120.2 . . ?
C1B C2B H2B 120.2 . . ?
C4B C3B C2B 119.6(2) . . ?
C4B C3B H3B 120.2 . . ?
C2B C3B H3B 120.2 . . ?
C3B C4B C5B 121.7(2) . . ?
C3B C4B N1B 117.1(2) . . ?
C5B C4B N1B 121.2(2) . . ?
C4B C5B C6B 118.4(2) . . ?
C4B C5B C7B 122.8(2) . . ?
C6B C5B C7B 118.7(2) . . ?
C1B C6B C5B 120.4(2) . . ?
C1B C6B H6B 119.8 . . ?
C5B C6B H6B 119.8 . . ?
F2B C7B F3B 106.2(2) . . ?
F2B C7B F1B 106.7(2) . . ?
F3B C7B F1B 106.20(19) . . ?
F2B C7B C5B 114.0(2) . . ?
F3B C7B C5B 111.0(2) . . ?
F1B C7B C5B 112.2(2) . . ?
O3B C8B N2B 126.7(2) . . ?
O3B C8B C9B 125.6(2) . . ?
N2B C8B C9B 107.71(19) . . ?
N3B C9B C8B 100.81(18) . . ?
N3B C9B C12B 111.26(19) . . ?
C8B C9B C12B 111.11(19) . . ?
N3B C9B C11B 113.17(19) . . ?
C8B C9B C11B 108.29(19) . . ?
C12B C9B C11B 111.67(19) . . ?
O4B C10B N3B 128.9(2) . . ?
O4B C10B N2B 124.1(2) . . ?
N3B C10B N2B 107.0(2) . . ?
C9B C11B H11D 109.5 . . ?
C9B C11B H11E 109.5 . . ?
H11D C11B H11E 109.5 . . ?
C9B C11B H11F 109.5 . . ?
H11D C11B H11F 109.5 . . ?
H11E C11B H11F 109.5 . . ?
C9B C12B H12D 109.5 . . ?
C9B C12B H12E 109.5 . . ?
H12D C12B H12E 109.5 . . ?
C9B C12B H12F 109.5 . . ?
H12D C12B H12F 109.5 . . ?
H12E C12B H12F 109.5 . . ?
O2B N1B O1B 125.2(2) . . ?
O2B N1B C4B 117.9(2) . . ?
O1B N1B C4B 116.8(2) . . ?
C8B N2B C1B 125.81(19) . . ?
C8B N2B C10B 109.67(19) . . ?
C1B N2B C10B 123.35(18) . . ?
C10B N3B C9B 113.9(2) . . ?
C10B N3B H3BA 120.0(18) . . ?
C9B N3B H3BA 123.0(18) . . ?

loop_
_geom_bond_atom_site_label_1
_geom_bond_atom_site_label_2
_geom_bond_distance
_geom_bond_site_symmetry_2
_geom_bond_publ_flag
C1A C2A 1.385(3) . ?
C1A C6A 1.396(3) . ?
C1A N2A 1.421(3) . ?
C2A C3A 1.383(3) . ?
C2A H2A 0.9500 . ?
C3A C4A 1.379(3) . ?
C3A H3A 0.9500 . ?
C4A C5A 1.390(3) . ?
C4A N1A 1.472(3) . ?
C5A C6A 1.387(3) . ?
C5A C7A 1.502(3) . ?
C6A H6A 0.9500 . ?
C7A F2A 1.336(3) . ?
C7A F1A 1.340(2) . ?
C7A F3A 1.348(3) . ?
C8A O3A 1.213(3) . ?
C8A N2A 1.390(3) . ?
C8A C9A 1.514(3) . ?
C9A N3A 1.464(3) . ?
C9A C11A 1.516(3) . ?
C9A C12A 1.531(3) . ?
C10A O4A 1.221(3) . ?
C10A N3A 1.341(3) . ?
C10A N2A 1.428(3) . ?
C11A H11A 0.9800 . ?
C11A H11B 0.9800 . ?
C11A H11C 0.9800 . ?
C12A H12A 0.9800 . ?
C12A H12B 0.9800 . ?
C12A H12C 0.9800 . ?
N1A O1A 1.229(2) . ?
N1A O2A 1.230(2) . ?
N3A H3AA 0.85(3) . ?
C1B C6B 1.390(3) . ?
C1B C2B 1.391(3) . ?
C1B N2B 1.419(3) . ?
C2B C3B 1.389(3) . ?
C2B H2B 0.9500 . ?
C3B C4B 1.378(3) . ?
C3B H3B 0.9500 . ?
C4B C5B 1.389(3) . ?
C4B N1B 1.475(3) . ?
C5B C6B 1.391(3) . ?
C5B C7B 1.507(3) . ?
C6B H6B 0.9500 . ?
C7B F2B 1.336(3) . ?
C7B F3B 1.342(3) . ?
C7B F1B 1.344(3) . ?
C8B O3B 1.212(3) . ?
C8B N2B 1.391(3) . ?
C8B C9B 1.521(3) . ?
C9B N3B 1.460(3) . ?
C9B C12B 1.526(3) . ?
C9B C11B 1.528(3) . ?
C10B O4B 1.213(3) . ?
C10B N3B 1.338(3) . ?
C10B N2B 1.427(3) . ?
C11B H11D 0.9800 . ?
C11B H11E 0.9800 . ?
C11B H11F 0.9800 . ?
C12B H12D 0.9800 . ?
C12B H12E 0.9800 . ?
C12B H12F 0.9800 . ?
N1B O2B 1.222(3) . ?
N1B O1B 1.228(2) . ?
N3B H3BA 0.81(3) . ?

loop_
_geom_hbond_atom_site_label_D
_geom_hbond_atom_site_label_H
_geom_hbond_atom_site_label_A
_geom_hbond_distance_DH
_geom_hbond_distance_HA
_geom_hbond_distance_DA
_geom_hbond_angle_DHA
_geom_hbond_site_symmetry_A
_geom_hbond_publ_flag
N3A H3AA O4B 0.85(3) 2.07(3) 2.911(3) 173(2) . yes
N3B H3BA O4A 0.81(3) 2.17(3) 2.967(3) 168(2) . yes
C12A H12B F3A 0.98 2.35 3.169(3) 140.7 2_656 yes
C11B H11D F3B 0.98 2.40 3.253(3) 145.4 2_746 yes

loop_
_geom_torsion_atom_site_label_1
_geom_torsion_atom_site_label_2
_geom_torsion_atom_site_label_3
_geom_torsion_atom_site_label_4
_geom_torsion
_geom_torsion_site_symmetry_1
_geom_torsion_site_symmetry_2
_geom_torsion_site_symmetry_3
_geom_torsion_site_symmetry_4
_geom_torsion_publ_flag
C6A C1A C2A C3A 0.1(3) . . . . ?
N2A C1A C2A C3A 179.82(19) . . . . ?
C1A C2A C3A C4A 1.8(3) . . . . ?
C2A C3A C4A C5A -2.5(3) . . . . ?
C2A C3A C4A N1A 175.81(19) . . . . ?
C3A C4A C5A C6A 1.1(3) . . . . ?
N1A C4A C5A C6A -177.1(2) . . . . ?
C3A C4A C5A C7A -174.2(2) . . . . ?
N1A C4A C5A C7A 7.6(3) . . . . ?
C4A C5A C6A C1A 0.8(3) . . . . ?
C7A C5A C6A C1A 176.4(2) . . . . ?
C2A C1A C6A C5A -1.4(3) . . . . ?
N2A C1A C6A C5A 178.82(19) . . . . ?
C6A C5A C7A F2A 101.8(2) . . . . ?
C4A C5A C7A F2A -82.8(3) . . . . ?
C6A C5A C7A F1A -135.9(2) . . . . ?
C4A C5A C7A F1A 39.4(3) . . . . ?
C6A C5A C7A F3A -17.8(3) . . . . ?
C4A C5A C7A F3A 157.6(2) . . . . ?
O3A C8A C9A N3A 177.5(2) . . . . ?
N2A C8A C9A N3A -4.6(2) . . . . ?
O3A C8A C9A C11A 59.8(3) . . . . ?
N2A C8A C9A C11A -122.4(2) . . . . ?
O3A C8A C9A C12A -63.9(3) . . . . ?
N2A C8A C9A C12A 113.9(2) . . . . ?
C3A C4A N1A O1A 40.9(3) . . . . ?
C5A C4A N1A O1A -140.8(2) . . . . ?
C3A C4A N1A O2A -137.7(2) . . . . ?
C5A C4A N1A O2A 40.6(3) . . . . ?
O3A C8A N2A C1A -2.7(4) . . . . ?
C9A C8A N2A C1A 179.55(19) . . . . ?
O3A C8A N2A C10A -172.4(2) . . . . ?
C9A C8A N2A C10A 9.9(2) . . . . ?
C2A C1A N2A C8A 157.2(2) . . . . ?
C6A C1A N2A C8A -23.1(3) . . . . ?
C2A C1A N2A C10A -34.6(3) . . . . ?
C6A C1A N2A C10A 145.1(2) . . . . ?
O4A C10A N2A C8A 168.8(2) . . . . ?
N3A C10A N2A C8A -11.4(2) . . . . ?
O4A C10A N2A C1A -1.1(3) . . . . ?
N3A C10A N2A C1A 178.7(2) . . . . ?
O4A C10A N3A C9A -171.8(2) . . . . ?
N2A C10A N3A C9A 8.5(3) . . . . ?
C8A C9A N3A C10A -2.5(2) . . . . ?
C11A C9A N3A C10A 114.9(2) . . . . ?
C12A C9A N3A C10A -117.2(2) . . . . ?
C6B C1B C2B C3B 1.8(3) . . . . ?
N2B C1B C2B C3B -177.3(2) . . . . ?
C1B C2B C3B C4B -2.6(3) . . . . ?
C2B C3B C4B C5B 1.7(3) . . . . ?
C2B C3B C4B N1B -177.1(2) . . . . ?
C3B C4B C5B C6B 0.0(3) . . . . ?
N1B C4B C5B C6B 178.7(2) . . . . ?
C3B C4B C5B C7B 175.9(2) . . . . ?
N1B C4B C5B C7B -5.3(3) . . . . ?
C2B C1B C6B C5B -0.1(3) . . . . ?
N2B C1B C6B C5B 178.98(19) . . . . ?
C4B C5B C6B C1B -0.8(3) . . . . ?
C7B C5B C6B C1B -176.9(2) . . . . ?
C4B C5B C7B F2B 83.2(3) . . . . ?
C6B C5B C7B F2B -100.9(3) . . . . ?
C4B C5B C7B F3B -156.9(2) . . . . ?
C6B C5B C7B F3B 19.0(3) . . . . ?
C4B C5B C7B F1B -38.2(3) . . . . ?
C6B C5B C7B F1B 137.7(2) . . . . ?
O3B C8B C9B N3B -177.6(2) . . . . ?
N2B C8B C9B N3B 4.0(2) . . . . ?
O3B C8B C9B C12B -59.6(3) . . . . ?
N2B C8B C9B C12B 122.0(2) . . . . ?
O3B C8B C9B C11B 63.3(3) . . . . ?
N2B C8B C9B C11B -115.0(2) . . . . ?
C3B C4B N1B O2B 128.3(2) . . . . ?
C5B C4B N1B O2B -50.5(3) . . . . ?
C3B C4B N1B O1B -50.7(3) . . . . ?
C5B C4B N1B O1B 130.5(2) . . . . ?
O3B C8B N2B C1B 5.0(4) . . . . ?
C9B C8B N2B C1B -176.64(19) . . . . ?
O3B C8B N2B C10B 172.9(2) . . . . ?
C9B C8B N2B C10B -8.7(2) . . . . ?
C6B C1B N2B C8B 25.4(3) . . . . ?
C2B C1B N2B C8B -155.5(2) . . . . ?
C6B C1B N2B C10B -141.0(2) . . . . ?
C2B C1B N2B C10B 38.2(3) . . . . ?
O4B C10B N2B C8B -170.0(2) . . . . ?
N3B C10B N2B C8B 10.2(2) . . . . ?
O4B C10B N2B C1B -1.8(3) . . . . ?
N3B C10B N2B C1B 178.46(19) . . . . ?
O4B C10B N3B C9B 172.6(2) . . . . ?
N2B C10B N3B C9B -7.7(3) . . . . ?
C8B C9B N3B C10B 2.4(3) . . . . ?
C12B C9B N3B C10B -115.5(2) . . . . ?
C11B C9B N3B C10B 117.8(2) . . . . ?
